data_1513793
loop_
_publ_author_name
'Zhu, Congqing'
'Luo, Ming'
'Zhu, Qin'
'Zhu, Jun'
'Schleyer, Paul V. R.'
'Wu, Judy I-Chia'
'Lu, Xin'
'Xia, Haiping'

_publ_section_title
;
 Planar M\"obius aromatic pentalenes incorporating 16 and 18 valence
 electron osmiums.
;
_journal_name_full 'Nature communications'
_journal_page_first 3265
_journal_paper_doi 10.1038/ncomms4265
_journal_volume 5
_journal_year 2014
_chemical_formula_moiety 'C65 H54 O5 Os P3,Cl, CH2Cl2, H2O'
_chemical_formula_sum 'C66 H58 Cl3 O5 Os P3'
_chemical_formula_weight 1320.58
_chemical_name_systematic
; 
 ? 
;
_space_group_IT_number 14
_symmetry_cell_setting monoclinic
_symmetry_space_group_name_Hall '-P 2ybc'
_symmetry_space_group_name_H-M 'P 1 21/c 1'
_atom_sites_solution_hydrogens geom
_atom_sites_solution_primary direct
_atom_sites_solution_secondary difmap
_audit_creation_method SHELXL-97
_cell_angle_alpha 90.00
_cell_angle_beta 96.0021(7)
_cell_angle_gamma 90.00
_cell_formula_units_Z 4
_cell_length_a 12.6439(2)
_cell_length_b 21.0196(4)
_cell_length_c 21.9093(4)
_cell_measurement_reflns_used 43180
_cell_measurement_temperature 173(2)
_cell_measurement_theta_max 27.50
_cell_measurement_theta_min 3.04
_cell_volume 5790.91(18)
_computing_cell_refinement RAPID-AUTO
_computing_data_collection 'RAPID-AUTO (Rigaku Corporation, 1998)'
_computing_data_reduction 'CrystalStructure (Rigaku/MSC and Rigaku Corporation, 2002)'
_computing_molecular_graphics 'XP (Sheldrick, 1993)'
_computing_publication_material SHELXL-97
_computing_structure_refinement 'SHELXL-97 (Sheldrick, 1997)'
_computing_structure_solution 'SHELXS-97 (Sheldrick, 1990)'
_diffrn_ambient_temperature 173(2)
_diffrn_measured_fraction_theta_full 0.998
_diffrn_measured_fraction_theta_max 0.998
_diffrn_radiation_monochromator graphite
_diffrn_radiation_source 'fine-focus sealed tube'
_diffrn_radiation_type MoK\a
_diffrn_radiation_wavelength 0.71073
_diffrn_reflns_av_R_equivalents 0.0456
_diffrn_reflns_av_sigmaI/netI 0.0355
_diffrn_reflns_limit_h_max 14
_diffrn_reflns_limit_h_min -15
_diffrn_reflns_limit_k_max 24
_diffrn_reflns_limit_k_min -24
_diffrn_reflns_limit_l_max 26
_diffrn_reflns_limit_l_min -26
_diffrn_reflns_number 44458
_diffrn_reflns_theta_full 25.00
_diffrn_reflns_theta_max 25.00
_diffrn_reflns_theta_min 3.04
_exptl_absorpt_coefficient_mu 2.474
_exptl_absorpt_correction_T_max 1.00000
_exptl_absorpt_correction_T_min 0.5079
_exptl_absorpt_correction_type multi-scan
_exptl_crystal_colour yellow
_exptl_crystal_density_diffrn 1.515
_exptl_crystal_density_method 'not measured'
_exptl_crystal_description block
_exptl_crystal_F_000 2664
_exptl_crystal_size_max 0.40
_exptl_crystal_size_mid 0.40
_exptl_crystal_size_min 0.30
_refine_diff_density_max 1.441
_refine_diff_density_min -1.604
_refine_diff_density_rms 0.120
_refine_ls_extinction_method none
_refine_ls_goodness_of_fit_ref 1.055
_refine_ls_hydrogen_treatment constr
_refine_ls_matrix_type full
_refine_ls_number_parameters 721
_refine_ls_number_reflns 10163
_refine_ls_number_restraints 16
_refine_ls_restrained_S_all 1.061
_refine_ls_R_factor_all 0.0401
_refine_ls_R_factor_gt 0.0338
_refine_ls_shift/su_max 0.002
_refine_ls_shift/su_mean 0.000
_refine_ls_structure_factor_coef Fsqd
_refine_ls_weighting_details 'calc w=1/[\s^2^(Fo^2^)+(0.0415P)^2^+16.1926P] where P=(Fo^2^+2Fc^2^)/3'
_refine_ls_weighting_scheme calc
_refine_ls_wR_factor_gt 0.0855
_refine_ls_wR_factor_ref 0.0881
_reflns_number_gt 9174
_reflns_number_total 10163
_reflns_threshold_expression >2sigma(I)
_cod_data_source_file ncomms4265-s4.txt
_cod_data_source_block 1
_cod_depositor_comments
;
The following automatic conversions were performed:

'_refine_ls_hydrogen_treatment' value 'CONSTR' changed to 'constr'
according to
/usr/data/users/saulius/automatic-downloads/current/Nature/lib/dictionaries/cif_core.dic
dictionary named 'cif_core.dic' version 2.4.2 from 2011-04-26.

Automatic conversion script
Id: cif_fix_values 2281 2013-09-26 08:29:07Z andrius 
;
_cod_original_sg_symbol_H-M P2(1)/c
_cod_database_code 1513793

loop_
_symmetry_equiv_pos_as_xyz
'x, y, z'
'-x, y+1/2, -z+1/2'
'-x, -y, -z'
'x, -y-1/2, z-1/2'

loop_
_atom_site_label
_atom_site_type_symbol
_atom_site_fract_x
_atom_site_fract_y
_atom_site_fract_z
_atom_site_U_iso_or_equiv
_atom_site_adp_type
_atom_site_occupancy
_atom_site_symmetry_multiplicity
_atom_site_calc_flag
_atom_site_refinement_flags
_atom_site_disorder_assembly
_atom_site_disorder_group
Os1 Os 0.187364(11) 0.468641(7) 0.370881(6) 0.01557(6) Uani 1 1 d . . .
P1 P 0.19457(8) 0.58111(5) 0.35954(4) 0.0184(2) Uani 1 1 d . . .
P2 P 0.21468(8) 0.35842(5) 0.39245(4) 0.0188(2) Uani 1 1 d . . .
P3 P -0.05259(8) 0.44376(5) 0.19035(4) 0.0205(2) Uani 1 1 d . . .
O1 O 0.5849(3) 0.48541(17) 0.38403(16) 0.0410(8) Uani 1 1 d . . .
O4 O 0.1215(3) 0.48234(15) 0.50030(13) 0.0334(7) Uani 1 1 d . . .
O3 O -0.0595(2) 0.46253(13) 0.32115(12) 0.0229(6) Uani 1 1 d . . .
O2 O 0.5581(3) 0.47222(18) 0.28229(16) 0.0454(9) Uani 1 1 d . . .
C1 C 0.0457(3) 0.46010(18) 0.31404(17) 0.0186(8) Uani 1 1 d . . .
C2 C 0.0562(3) 0.45303(18) 0.24882(17) 0.0192(8) Uani 1 1 d . . .
C3 C 0.1599(3) 0.45136(18) 0.23381(17) 0.0205(8) Uani 1 1 d . . .
H3A H 0.1764 0.4462 0.1937 0.025 Uiso 1 1 calc R . .
C4 C 0.2380(3) 0.45808(18) 0.28347(18) 0.0198(8) Uani 1 1 d . . .
C5 C 0.3453(3) 0.46004(18) 0.27807(18) 0.0220(8) Uani 1 1 d . . .
H5A H 0.3740 0.4553 0.2409 0.026 Uiso 1 1 calc R . .
C6 C 0.4085(3) 0.46999(18) 0.3352(2) 0.0224(9) Uani 1 1 d . . .
C7 C 0.3532(3) 0.47537(17) 0.38600(18) 0.0194(8) Uani 1 1 d . . .
H7A H 0.3879 0.4817 0.4251 0.023 Uiso 1 1 calc R . .
C8 C 0.5254(3) 0.47618(19) 0.3383(2) 0.0276(9) Uani 1 1 d . . .
C9 C 0.6703(4) 0.4800(4) 0.2789(3) 0.069(2) Uani 1 1 d . . .
H9A H 0.6849 0.4773 0.2369 0.103 Uiso 1 1 calc R . .
H9B H 0.7084 0.4472 0.3023 0.103 Uiso 1 1 calc R . .
H9C H 0.6924 0.5209 0.2952 0.103 Uiso 1 1 calc R . .
C10 C -0.0979(4) 0.4605(2) 0.37991(19) 0.0328(10) Uani 1 1 d . . .
H10A H -0.1742 0.4625 0.3751 0.049 Uiso 1 1 calc R . .
H10B H -0.0700 0.4960 0.4040 0.049 Uiso 1 1 calc R . .
H10C H -0.0755 0.4216 0.4002 0.049 Uiso 1 1 calc R . .
C11 C 0.1455(3) 0.47794(18) 0.45082(18) 0.0220(8) Uani 1 1 d . . .
C111 C 0.0667(3) 0.62376(19) 0.35305(18) 0.0233(8) Uani 1 1 d . . .
C112 C -0.0041(4) 0.6080(2) 0.3946(2) 0.0324(10) Uani 1 1 d . . .
H11A H 0.0107 0.5738 0.4211 0.039 Uiso 1 1 calc R . .
C113 C -0.0958(4) 0.6422(3) 0.3975(2) 0.0455(13) Uani 1 1 d . . .
H11D H -0.1425 0.6311 0.4258 0.055 Uiso 1 1 calc R . .
C114 C -0.1192(4) 0.6928(3) 0.3586(2) 0.0492(14) Uani 1 1 d . . .
H11E H -0.1818 0.7157 0.3604 0.059 Uiso 1 1 calc R . .
C115 C -0.0491(4) 0.7092(2) 0.3170(2) 0.0422(12) Uani 1 1 d . . .
H11C H -0.0642 0.7437 0.2910 0.051 Uiso 1 1 calc R . .
C116 C 0.0440(4) 0.6747(2) 0.3138(2) 0.0311(10) Uani 1 1 d . . .
H11B H 0.0907 0.6857 0.2854 0.037 Uiso 1 1 calc R . .
C121 C 0.2616(3) 0.60598(18) 0.29408(18) 0.0241(9) Uani 1 1 d . . .
C122 C 0.2110(4) 0.6032(2) 0.23418(19) 0.0335(10) Uani 1 1 d . . .
H12A H 0.1386 0.5943 0.2280 0.040 Uiso 1 1 calc R . .
C123 C 0.2669(5) 0.6133(2) 0.1841(2) 0.0491(14) Uani 1 1 d . . .
H12D H 0.2319 0.6122 0.1446 0.059 Uiso 1 1 calc R . .
C124 C 0.3744(6) 0.6251(3) 0.1928(3) 0.0579(17) Uani 1 1 d . . .
H12E H 0.4123 0.6316 0.1592 0.069 Uiso 1 1 calc R . .
C125 C 0.4260(4) 0.6273(2) 0.2513(3) 0.0473(14) Uani 1 1 d . . .
H12C H 0.4989 0.6348 0.2570 0.057 Uiso 1 1 calc R . .
C126 C 0.3705(4) 0.6184(2) 0.3017(2) 0.0328(10) Uani 1 1 d . . .
H12B H 0.4060 0.6207 0.3410 0.039 Uiso 1 1 calc R . .
C131 C 0.2625(3) 0.62708(19) 0.42349(18) 0.0233(8) Uani 1 1 d . . .
C132 C 0.2637(4) 0.6929(2) 0.4182(2) 0.0323(10) Uani 1 1 d . . .
H13B H 0.2344 0.7120 0.3820 0.039 Uiso 1 1 calc R . .
C133 C 0.3083(4) 0.7305(2) 0.4662(2) 0.0390(11) Uani 1 1 d . . .
H13D H 0.3076 0.7746 0.4623 0.047 Uiso 1 1 calc R . .
C134 C 0.3535(4) 0.7027(2) 0.5194(2) 0.0427(12) Uani 1 1 d . . .
H13C H 0.3838 0.7278 0.5515 0.051 Uiso 1 1 calc R . .
C135 C 0.3539(4) 0.6371(2) 0.5250(2) 0.0403(12) Uani 1 1 d . . .
H13E H 0.3850 0.6182 0.5609 0.048 Uiso 1 1 calc R . .
C136 C 0.3081(3) 0.5993(2) 0.47738(19) 0.0290(9) Uani 1 1 d . . .
H13A H 0.3079 0.5553 0.4816 0.035 Uiso 1 1 calc R . .
C211 C 0.2946(3) 0.31934(18) 0.33899(18) 0.0226(8) Uani 1 1 d . . .
C212 C 0.2534(4) 0.31142(19) 0.27801(19) 0.0277(9) Uani 1 1 d . . .
H21A H 0.1823 0.3206 0.2662 0.033 Uiso 1 1 calc R . .
C213 C 0.3176(4) 0.2900(2) 0.2349(2) 0.0397(12) Uani 1 1 d . . .
H21C H 0.2895 0.2849 0.1943 0.048 Uiso 1 1 calc R . .
C214 C 0.4234(4) 0.2761(3) 0.2522(3) 0.0520(15) Uani 1 1 d . . .
H21E H 0.4668 0.2625 0.2231 0.062 Uiso 1 1 calc R . .
C215 C 0.4641(4) 0.2826(3) 0.3124(3) 0.0557(16) Uani 1 1 d . . .
H21D H 0.5347 0.2720 0.3242 0.067 Uiso 1 1 calc R . .
C216 C 0.4010(4) 0.3045(2) 0.3558(2) 0.0366(11) Uani 1 1 d . . .
H21B H 0.4297 0.3095 0.3964 0.044 Uiso 1 1 calc R . .
C221 C 0.0981(3) 0.3073(2) 0.39639(18) 0.0253(9) Uani 1 1 d . . .
C222 C 0.0852(4) 0.2484(2) 0.3682(2) 0.0336(10) Uani 1 1 d . . .
H22D H 0.1330 0.2352 0.3413 0.040 Uiso 1 1 calc R . .
C223 C 0.0012(4) 0.2088(2) 0.3797(2) 0.0444(13) Uani 1 1 d . . .
H22B H -0.0069 0.1695 0.3602 0.053 Uiso 1 1 calc R . .
C224 C -0.0695(4) 0.2273(3) 0.4195(2) 0.0474(13) Uani 1 1 d . . .
H22C H -0.1246 0.2004 0.4277 0.057 Uiso 1 1 calc R . .
C225 C -0.0587(4) 0.2862(3) 0.4474(2) 0.0437(12) Uani 1 1 d . . .
H22E H -0.1074 0.2994 0.4738 0.052 Uiso 1 1 calc R . .
C226 C 0.0246(4) 0.3256(2) 0.4361(2) 0.0344(10) Uani 1 1 d . . .
H22A H 0.0316 0.3650 0.4553 0.041 Uiso 1 1 calc R . .
C231 C 0.2865(3) 0.3388(2) 0.46739(18) 0.0242(9) Uani 1 1 d . . .
C232 C 0.3344(3) 0.3842(2) 0.50683(19) 0.0276(9) Uani 1 1 d . . .
H23A H 0.3290 0.4270 0.4962 0.033 Uiso 1 1 calc R . .
C233 C 0.3905(4) 0.3663(2) 0.5622(2) 0.0378(11) Uani 1 1 d . . .
H23E H 0.4215 0.3973 0.5886 0.045 Uiso 1 1 calc R . .
C234 C 0.4003(4) 0.3032(3) 0.5781(2) 0.0451(13) Uani 1 1 d . . .
H23B H 0.4393 0.2914 0.6147 0.054 Uiso 1 1 calc R . .
C235 C 0.3526(5) 0.2578(3) 0.5399(2) 0.0499(14) Uani 1 1 d . . .
H23D H 0.3588 0.2151 0.5509 0.060 Uiso 1 1 calc R . .
C236 C 0.2949(4) 0.2749(2) 0.4848(2) 0.0394(11) Uani 1 1 d . . .
H23C H 0.2618 0.2436 0.4595 0.047 Uiso 1 1 calc R . .
C311 C 0.0029(3) 0.4229(2) 0.12084(17) 0.0260(9) Uani 1 1 d . . .
C312 C 0.0494(4) 0.4701(2) 0.0876(2) 0.0337(11) Uani 1 1 d . . .
C313 C 0.1013(4) 0.4531(3) 0.0371(2) 0.0460(13) Uani 1 1 d . . .
H31C H 0.1336 0.4842 0.0152 0.055 Uiso 1 1 calc R . .
C314 C 0.1048(5) 0.3905(3) 0.0196(2) 0.0538(15) Uani 1 1 d . . .
H31D H 0.1383 0.3794 -0.0147 0.065 Uiso 1 1 calc R . .
C315 C 0.0596(5) 0.3441(3) 0.0521(2) 0.0537(15) Uani 1 1 d . . .
H31E H 0.0635 0.3018 0.0403 0.064 Uiso 1 1 calc R . .
C316 C 0.0074(4) 0.3601(2) 0.1030(2) 0.0382(11) Uani 1 1 d . . .
H31B H -0.0241 0.3286 0.1248 0.046 Uiso 1 1 calc R . .
C321 C -0.1303(3) 0.5151(2) 0.17543(19) 0.0249(9) Uani 1 1 d . . .
C322 C -0.1954(4) 0.5193(2) 0.1198(2) 0.0329(10) Uani 1 1 d . . .
H32B H -0.1921 0.4881 0.0900 0.039 Uiso 1 1 calc R . .
C323 C -0.2647(4) 0.5701(3) 0.1093(2) 0.0433(12) Uani 1 1 d . . .
H32C H -0.3084 0.5728 0.0726 0.052 Uiso 1 1 calc R . .
C324 C -0.2690(4) 0.6166(3) 0.1532(3) 0.0475(13) Uani 1 1 d . . .
H32E H -0.3169 0.6501 0.1463 0.057 Uiso 1 1 calc R . .
C325 C -0.2028(4) 0.6140(2) 0.2071(2) 0.0428(12) Uani 1 1 d . . .
H32D H -0.2048 0.6463 0.2360 0.051 Uiso 1 1 calc R . .
C326 C -0.1327(4) 0.5631(2) 0.2187(2) 0.0321(10) Uani 1 1 d . . .
H32A H -0.0880 0.5613 0.2551 0.039 Uiso 1 1 calc R . .
C331 C -0.1407(3) 0.3801(2) 0.20774(18) 0.0247(9) Uani 1 1 d . . .
C332 C -0.1170(4) 0.3404(2) 0.25769(19) 0.0285(9) Uani 1 1 d . . .
H33A H -0.0537 0.3456 0.2828 0.034 Uiso 1 1 calc R . .
C333 C -0.1877(4) 0.2930(2) 0.2702(2) 0.0359(11) Uani 1 1 d . . .
H33B H -0.1718 0.2666 0.3040 0.043 Uiso 1 1 calc R . .
C334 C -0.2811(4) 0.2847(2) 0.2329(2) 0.0405(12) Uani 1 1 d . . .
H33C H -0.3287 0.2531 0.2418 0.049 Uiso 1 1 calc R . .
C335 C -0.3044(4) 0.3233(3) 0.1822(3) 0.0478(13) Uani 1 1 d . . .
H33D H -0.3672 0.3173 0.1567 0.057 Uiso 1 1 calc R . .
C336 C -0.2342(4) 0.3711(2) 0.1693(2) 0.0410(12) Uani 1 1 d . . .
H33E H -0.2497 0.3969 0.1350 0.049 Uiso 1 1 calc R . .
H31A H 0.0419 0.5125 0.0978 0.049 Uiso 1 1 d R . .
Cl1 Cl 0.73494(19) 0.40414(8) -0.00740(8) 0.0829(6) Uani 1 1 d . . .
O1W O 0.5119(5) 0.3507(3) -0.0505(3) 0.104(2) Uani 1 1 d . . .
H1WB H 0.5474 0.3850 -0.0465 0.125 Uiso 1 1 d R . .
H1WA H 0.5285 0.3310 -0.0820 0.125 Uiso 1 1 d R . .
Cl1S Cl 0.3533(3) 0.40361(16) 0.11628(16) 0.1518(13) Uani 1 1 d D . .
C1S C 0.4086(10) 0.4680(7) 0.0796(6) 0.106(7) Uani 0.50 1 d PD A 1
H1SA H 0.4290 0.4553 0.0399 0.127 Uiso 0.50 1 calc PR A 1
H1SB H 0.3582 0.5028 0.0738 0.127 Uiso 0.50 1 calc PR A 1
Cl2S Cl 0.5188(4) 0.4902(3) 0.1280(3) 0.128(2) Uani 0.50 1 d PDU A 1
C1A C 0.4082(13) 0.4119(11) 0.0482(5) 0.140(8) Uani 0.50 1 d PDU A 2
H1AA H 0.3617 0.4367 0.0192 0.168 Uiso 0.50 1 calc PR A 2
H1AB H 0.4194 0.3706 0.0302 0.168 Uiso 0.50 1 calc PR A 2
Cl2A Cl 0.5330(6) 0.4523(4) 0.0665(3) 0.150(2) Uani 0.50 1 d PD A 2

loop_
_atom_site_aniso_label
_atom_site_aniso_U_11
_atom_site_aniso_U_22
_atom_site_aniso_U_33
_atom_site_aniso_U_23
_atom_site_aniso_U_13
_atom_site_aniso_U_12
Os1 0.01557(9) 0.01609(9) 0.01522(9) -0.00027(5) 0.00237(6) 0.00058(6)
P1 0.0197(5) 0.0166(5) 0.0184(5) 0.0003(4) 0.0001(4) -0.0003(4)
P2 0.0195(5) 0.0170(5) 0.0197(5) -0.0002(4) 0.0011(4) 0.0006(4)
P3 0.0205(5) 0.0244(5) 0.0164(5) 0.0001(4) 0.0009(4) -0.0017(4)
O1 0.0233(17) 0.054(2) 0.044(2) 0.0025(16) -0.0040(15) -0.0047(15)
O4 0.0394(19) 0.0401(18) 0.0213(16) -0.0023(13) 0.0056(14) 0.0052(15)
O3 0.0170(14) 0.0324(16) 0.0198(14) -0.0016(11) 0.0048(11) 0.0004(12)
O2 0.0191(17) 0.077(3) 0.042(2) -0.0048(17) 0.0104(15) -0.0014(16)
C1 0.020(2) 0.0179(19) 0.0179(19) -0.0017(14) 0.0039(15) -0.0006(15)
C2 0.021(2) 0.0183(19) 0.0175(18) -0.0003(15) -0.0008(15) -0.0004(16)
C3 0.026(2) 0.0196(19) 0.0167(18) -0.0006(15) 0.0066(16) -0.0009(16)
C4 0.022(2) 0.0168(19) 0.0208(19) 0.0014(15) 0.0031(16) -0.0001(16)
C5 0.022(2) 0.022(2) 0.023(2) -0.0021(16) 0.0077(16) 0.0037(16)
C6 0.017(2) 0.019(2) 0.031(2) 0.0037(16) 0.0033(17) 0.0018(15)
C7 0.023(2) 0.0146(19) 0.0211(19) 0.0030(14) 0.0027(16) 0.0011(15)
C8 0.022(2) 0.022(2) 0.039(3) 0.0025(17) 0.006(2) 0.0004(17)
C9 0.023(3) 0.121(6) 0.066(4) -0.008(4) 0.018(3) -0.009(3)
C10 0.026(2) 0.053(3) 0.021(2) -0.0008(19) 0.0076(18) 0.000(2)
C11 0.022(2) 0.022(2) 0.021(2) 0.0009(16) 0.0002(16) 0.0007(16)
C111 0.025(2) 0.021(2) 0.024(2) -0.0025(16) -0.0009(16) 0.0007(17)
C112 0.032(2) 0.036(3) 0.030(2) 0.0053(19) 0.0075(19) 0.012(2)
C113 0.038(3) 0.058(3) 0.042(3) 0.011(2) 0.015(2) 0.019(3)
C114 0.042(3) 0.053(3) 0.054(3) 0.008(3) 0.011(3) 0.026(3)
C115 0.045(3) 0.031(3) 0.049(3) 0.011(2) -0.004(2) 0.014(2)
C116 0.030(2) 0.027(2) 0.036(2) 0.0047(18) -0.0004(19) 0.0013(19)
C121 0.030(2) 0.0159(19) 0.027(2) 0.0033(16) 0.0078(17) -0.0019(17)
C122 0.050(3) 0.021(2) 0.029(2) 0.0029(17) 0.006(2) 0.001(2)
C123 0.085(4) 0.037(3) 0.029(2) 0.006(2) 0.021(3) 0.015(3)
C124 0.083(5) 0.037(3) 0.064(4) 0.013(3) 0.053(4) 0.012(3)
C125 0.045(3) 0.028(3) 0.074(4) 0.010(3) 0.032(3) 0.006(2)
C126 0.034(3) 0.021(2) 0.045(3) 0.0058(19) 0.015(2) -0.0007(19)
C131 0.022(2) 0.022(2) 0.026(2) -0.0043(16) 0.0017(16) -0.0001(16)
C132 0.037(3) 0.025(2) 0.033(2) -0.0003(18) -0.005(2) -0.0029(19)
C133 0.044(3) 0.026(2) 0.045(3) -0.010(2) -0.005(2) -0.005(2)
C134 0.046(3) 0.041(3) 0.039(3) -0.017(2) -0.009(2) -0.005(2)
C135 0.046(3) 0.040(3) 0.032(2) -0.004(2) -0.010(2) -0.002(2)
C136 0.032(2) 0.026(2) 0.028(2) -0.0020(18) -0.0012(18) -0.0014(19)
C211 0.026(2) 0.0154(19) 0.026(2) -0.0028(15) 0.0026(17) 0.0010(16)
C212 0.031(2) 0.021(2) 0.031(2) -0.0060(17) 0.0015(18) -0.0015(18)
C213 0.049(3) 0.040(3) 0.030(2) -0.018(2) 0.004(2) -0.006(2)
C214 0.044(3) 0.064(4) 0.051(3) -0.027(3) 0.019(3) 0.004(3)
C215 0.034(3) 0.078(4) 0.055(3) -0.021(3) 0.005(3) 0.018(3)
C216 0.031(3) 0.045(3) 0.033(2) -0.009(2) 0.000(2) 0.008(2)
C221 0.025(2) 0.024(2) 0.026(2) 0.0048(17) -0.0023(17) -0.0026(17)
C222 0.037(3) 0.028(2) 0.036(2) 0.0007(19) 0.002(2) -0.003(2)
C223 0.051(3) 0.030(3) 0.051(3) 0.004(2) -0.002(3) -0.019(2)
C224 0.039(3) 0.052(3) 0.050(3) 0.013(3) 0.001(2) -0.022(3)
C225 0.033(3) 0.055(3) 0.044(3) 0.005(2) 0.010(2) -0.011(2)
C226 0.030(2) 0.036(3) 0.038(2) 0.001(2) 0.008(2) -0.004(2)
C231 0.023(2) 0.026(2) 0.023(2) 0.0026(17) 0.0015(16) 0.0028(17)
C232 0.027(2) 0.029(2) 0.027(2) 0.0023(17) 0.0026(17) 0.0002(18)
C233 0.040(3) 0.047(3) 0.025(2) 0.001(2) -0.008(2) -0.002(2)
C234 0.048(3) 0.055(3) 0.030(2) 0.012(2) -0.010(2) 0.003(3)
C235 0.064(4) 0.037(3) 0.046(3) 0.019(2) -0.009(3) 0.003(3)
C236 0.050(3) 0.029(3) 0.036(3) 0.006(2) -0.007(2) 0.000(2)
C311 0.025(2) 0.037(2) 0.0155(18) -0.0021(17) 0.0004(16) 0.0010(18)
C312 0.037(3) 0.038(3) 0.026(2) 0.0047(18) 0.003(2) -0.001(2)
C313 0.050(3) 0.063(4) 0.026(2) 0.011(2) 0.013(2) 0.000(3)
C314 0.067(4) 0.071(4) 0.026(2) -0.007(3) 0.019(3) 0.002(3)
C315 0.073(4) 0.051(3) 0.039(3) -0.020(3) 0.016(3) -0.003(3)
C316 0.050(3) 0.037(3) 0.028(2) -0.008(2) 0.009(2) -0.005(2)
C321 0.021(2) 0.026(2) 0.027(2) 0.0052(17) 0.0013(17) -0.0031(17)
C322 0.031(3) 0.037(3) 0.030(2) 0.0049(19) -0.0036(19) -0.001(2)
C323 0.036(3) 0.050(3) 0.042(3) 0.017(2) -0.007(2) 0.005(2)
C324 0.044(3) 0.036(3) 0.062(3) 0.016(3) 0.003(3) 0.011(2)
C325 0.049(3) 0.032(3) 0.047(3) 0.001(2) 0.005(2) 0.006(2)
C326 0.035(3) 0.030(2) 0.031(2) 0.0033(19) 0.0029(19) -0.002(2)
C331 0.025(2) 0.026(2) 0.023(2) -0.0022(17) 0.0043(16) -0.0053(17)
C332 0.033(2) 0.026(2) 0.026(2) -0.0028(17) 0.0050(18) -0.0015(18)
C333 0.051(3) 0.026(2) 0.033(2) 0.0043(19) 0.014(2) -0.003(2)
C334 0.039(3) 0.033(3) 0.052(3) -0.006(2) 0.016(2) -0.011(2)
C335 0.037(3) 0.052(3) 0.053(3) -0.002(3) -0.003(2) -0.018(2)
C336 0.037(3) 0.046(3) 0.038(3) 0.007(2) -0.003(2) -0.013(2)
Cl1 0.1274(17) 0.0546(10) 0.0607(10) 0.0067(8) -0.0181(10) -0.0186(10)
O1W 0.101(4) 0.107(4) 0.104(4) 0.054(4) 0.013(3) 0.021(4)
Cl1S 0.167(3) 0.138(3) 0.161(3) -0.057(2) 0.065(2) -0.054(2)
C1S 0.121(16) 0.110(14) 0.095(12) 0.069(11) 0.051(12) 0.040(11)
Cl2S 0.052(2) 0.120(4) 0.204(6) -0.062(4) -0.017(3) -0.014(2)
C1A 0.211(18) 0.107(13) 0.090(11) -0.026(10) -0.036(12) -0.054(13)
Cl2A 0.143(6) 0.161(6) 0.144(5) 0.027(5) 0.010(4) -0.040(5)

loop_
_atom_type_symbol
_atom_type_description
_atom_type_scat_dispersion_real
_atom_type_scat_dispersion_imag
_atom_type_scat_source
C C 0.0033 0.0016 'International Tables Vol C Tables 4.2.6.8 and 6.1.1.4'
H H 0.0000 0.0000 'International Tables Vol C Tables 4.2.6.8 and 6.1.1.4'
O O 0.0106 0.0060 'International Tables Vol C Tables 4.2.6.8 and 6.1.1.4'
P P 0.1023 0.0942 'International Tables Vol C Tables 4.2.6.8 and 6.1.1.4'
Cl Cl 0.1484 0.1585 'International Tables Vol C Tables 4.2.6.8 and 6.1.1.4'
Os Os -1.2165 7.6030 'International Tables Vol C Tables 4.2.6.8 and 6.1.1.4'

loop_
_geom_angle_atom_site_label_1
_geom_angle_atom_site_label_2
_geom_angle_atom_site_label_3
_geom_angle
C11 Os1 C1 104.86(16)
C11 Os1 C7 102.65(17)
C1 Os1 C7 152.43(15)
C11 Os1 C4 178.43(16)
C1 Os1 C4 76.69(15)
C7 Os1 C4 75.81(15)
C11 Os1 P1 90.66(12)
C1 Os1 P1 93.63(11)
C7 Os1 P1 84.30(10)
C4 Os1 P1 89.49(11)
C11 Os1 P2 88.03(12)
C1 Os1 P2 97.63(11)
C7 Os1 P2 84.97(10)
C4 Os1 P2 91.52(11)
P1 Os1 P2 168.63(3)
C121 P1 C131 103.37(19)
C121 P1 C111 106.09(19)
C131 P1 C111 98.01(18)
C121 P1 Os1 113.22(13)
C131 P1 Os1 117.53(13)
C111 P1 Os1 116.66(13)
C211 P2 C221 105.57(19)
C211 P2 C231 102.58(19)
C221 P2 C231 98.67(19)
C211 P2 Os1 112.95(13)
C221 P2 Os1 118.62(14)
C231 P2 Os1 116.32(14)
C2 P3 C311 107.11(19)
C2 P3 C321 113.75(19)
C311 P3 C321 107.6(2)
C2 P3 C331 111.99(19)
C311 P3 C331 107.61(19)
C321 P3 C331 108.5(2)
C1 O3 C10 122.3(3)
C8 O2 C9 116.2(4)
O3 C1 C2 107.9(3)
O3 C1 Os1 136.2(3)
C2 C1 Os1 115.8(3)
C3 C2 C1 114.9(3)
C3 C2 P3 120.2(3)
C1 C2 P3 124.8(3)
C2 C3 C4 114.9(3)
C5 C4 C3 124.0(4)
C5 C4 Os1 118.3(3)
C3 C4 Os1 117.7(3)
C4 C5 C6 113.3(4)
C7 C6 C5 115.8(4)
C7 C6 C8 123.0(4)
C5 C6 C8 121.2(4)
C6 C7 Os1 116.8(3)
O1 C8 O2 123.1(4)
O1 C8 C6 126.0(4)
O2 C8 C6 110.9(4)
O4 C11 Os1 178.2(4)
C112 C111 C116 119.3(4)
C112 C111 P1 117.2(3)
C116 C111 P1 123.2(3)
C113 C112 C111 120.9(4)
C112 C113 C114 120.4(5)
C113 C114 C115 119.4(5)
C114 C115 C116 120.6(4)
C111 C116 C115 119.5(4)
C126 C121 C122 118.0(4)
C126 C121 P1 119.7(3)
C122 C121 P1 121.5(3)
C123 C122 C121 121.1(5)
C124 C123 C122 119.8(5)
C123 C124 C125 120.1(5)
C124 C125 C126 120.5(5)
C125 C126 C121 120.5(5)
C136 C131 C132 118.8(4)
C136 C131 P1 123.2(3)
C132 C131 P1 117.9(3)
C133 C132 C131 120.8(4)
C134 C133 C132 120.0(4)
C133 C134 C135 119.8(4)
C134 C135 C136 120.2(4)
C131 C136 C135 120.3(4)
C212 C211 C216 118.8(4)
C212 C211 P2 119.6(3)
C216 C211 P2 121.1(3)
C213 C212 C211 120.4(4)
C212 C213 C214 120.1(4)
C215 C214 C213 119.8(5)
C214 C215 C216 120.6(5)
C215 C216 C211 120.2(4)
C222 C221 C226 118.0(4)
C222 C221 P2 124.1(3)
C226 C221 P2 117.4(3)
C221 C222 C223 120.7(5)
C224 C223 C222 120.4(5)
C223 C224 C225 119.7(5)
C224 C225 C226 120.0(5)
C225 C226 C221 121.2(5)
C232 C231 C236 118.5(4)
C232 C231 P2 123.1(3)
C236 C231 P2 118.4(3)
C231 C232 C233 120.5(4)
C234 C233 C232 120.4(5)
C235 C234 C233 119.8(4)
C234 C235 C236 120.6(5)
C235 C236 C231 120.2(5)
C316 C311 C312 120.0(4)
C316 C311 P3 120.3(3)
C312 C311 P3 119.5(3)
C313 C312 C311 119.5(4)
C314 C313 C312 120.0(5)
C315 C314 C313 120.6(5)
C314 C315 C316 120.3(5)
C311 C316 C315 119.6(5)
C326 C321 C322 119.8(4)
C326 C321 P3 122.1(3)
C322 C321 P3 118.0(3)
C323 C322 C321 119.8(5)
C324 C323 C322 120.2(5)
C325 C324 C323 120.4(5)
C324 C325 C326 120.3(5)
C321 C326 C325 119.6(4)
C332 C331 C336 119.8(4)
C332 C331 P3 121.7(3)
C336 C331 P3 118.5(3)
C331 C332 C333 119.9(4)
C334 C333 C332 120.4(4)
C333 C334 C335 120.0(4)
C334 C335 C336 120.1(5)
C335 C336 C331 119.7(5)
C1A Cl1S C1S 46.2(8)
Cl2S C1S Cl1S 105.1(6)
Cl1S C1A Cl2A 106.2(6)

loop_
_geom_bond_atom_site_label_1
_geom_bond_atom_site_label_2
_geom_bond_distance
Os1 C11 1.892(4)
Os1 C1 2.080(4)
Os1 C7 2.093(4)
Os1 C4 2.094(4)
Os1 P1 2.3799(10)
Os1 P2 2.3825(10)
P1 C121 1.817(4)
P1 C131 1.839(4)
P1 C111 1.842(4)
P2 C211 1.821(4)
P2 C221 1.834(4)
P2 C231 1.838(4)
P3 C2 1.789(4)
P3 C311 1.796(4)
P3 C321 1.804(4)
P3 C331 1.808(4)
O1 C8 1.204(6)
O4 C11 1.160(5)
O3 C1 1.356(5)
O3 C10 1.423(5)
O2 C8 1.339(6)
O2 C9 1.437(6)
C1 C2 1.456(5)
C2 C3 1.386(6)
C3 C4 1.398(6)
C4 C5 1.375(6)
C5 C6 1.428(6)
C6 C7 1.380(6)
C6 C8 1.478(6)
C111 C112 1.382(6)
C111 C116 1.384(6)
C112 C113 1.371(6)
C113 C114 1.375(7)
C114 C115 1.380(7)
C115 C116 1.392(7)
C121 C126 1.395(6)
C121 C122 1.400(6)
C122 C123 1.383(7)
C123 C124 1.375(9)
C124 C125 1.377(9)
C125 C126 1.382(7)
C131 C136 1.387(6)
C131 C132 1.389(6)
C132 C133 1.386(6)
C133 C134 1.374(7)
C134 C135 1.385(7)
C135 C136 1.389(6)
C211 C212 1.392(6)
C211 C216 1.392(6)
C212 C213 1.382(6)
C213 C214 1.383(8)
C214 C215 1.372(8)
C215 C216 1.383(7)
C221 C222 1.385(6)
C221 C226 1.393(6)
C222 C223 1.393(7)
C223 C224 1.369(8)
C224 C225 1.381(8)
C225 C226 1.381(7)
C231 C232 1.384(6)
C231 C236 1.398(6)
C232 C233 1.392(6)
C233 C234 1.374(7)
C234 C235 1.367(8)
C235 C236 1.391(7)
C311 C316 1.380(6)
C311 C312 1.395(6)
C312 C313 1.391(7)
C313 C314 1.374(8)
C314 C315 1.368(8)
C315 C316 1.394(7)
C321 C326 1.386(6)
C321 C322 1.401(6)
C322 C323 1.385(7)
C323 C324 1.376(8)
C324 C325 1.376(7)
C325 C326 1.396(7)
C331 C332 1.384(6)
C331 C336 1.391(6)
C332 C333 1.384(6)
C333 C334 1.376(7)
C334 C335 1.383(7)
C335 C336 1.388(7)
Cl1S C1A 1.719(9)
Cl1S C1S 1.756(8)
C1S Cl2S 1.725(9)
C1A Cl2A 1.800(9)

loop_
_geom_hbond_atom_site_label_D
_geom_hbond_atom_site_label_H
_geom_hbond_atom_site_label_A
_geom_hbond_distance_DH
_geom_hbond_distance_HA
_geom_hbond_distance_DA
_geom_hbond_angle_DHA
O1W H1WB Cl1 0.85 2.47 3.090(7) 130.7
